data_4336590
loop_
_publ_author_name
'Andreas Ross'
'Paul R. Sharp'

_publ_section_title
;
 Triphos Iridium(III) Halide Complex Photochemistry: Triphos Arm
 Dissociation
;
_journal_name_full 'Inorganic Chemistry'
_journal_page_first 12645
_journal_page_last 12654
_journal_paper_doi 10.1021/ic401835d
_journal_volume 52
_journal_year 2013
_chemical_formula_moiety 'C41 H39 P3 Cl3 Ir, C H2 Cl2'
_chemical_formula_sum 'C42 H41 Cl5 Ir P3'
_chemical_formula_weight 1008.11
_space_group_IT_number 148
_symmetry_cell_setting hexagonal
_symmetry_Int_Tables_number 148
_symmetry_space_group_name_Hall '-R 3'
_symmetry_space_group_name_H-M 'R -3 :H'
_atom_sites_solution_hydrogens geom
_atom_sites_solution_primary direct
_atom_sites_solution_secondary difmap
_audit_creation_method SHELXL-97
_cell_angle_alpha 90.00
_cell_angle_beta 90.00
_cell_angle_gamma 120.00
_cell_formula_units_Z 18
_cell_length_a 28.602(5)
_cell_length_b 28.602(5)
_cell_length_c 25.675(4)
_cell_measurement_reflns_used 9911
_cell_measurement_temperature 173(2)
_cell_measurement_theta_max 27.5
_cell_measurement_theta_min 2.3
_cell_volume 18190(5)
_computing_cell_refinement 'APEX2 (Bruker AXS, 2008)'
_computing_data_collection 'APEX2 (Bruker AXS, 2008)'
_computing_data_reduction 'APEX2 (Bruker AXS, 2008)'
_computing_molecular_graphics 'X-SEED, Barbour, 2001'
_computing_publication_material 'CIFTAB (Sheldrick, 1997)'
_computing_structure_refinement 'SHELXL-97 (Sheldrick, 1997)'
_computing_structure_solution 'SHELXS-97 (Sheldrick, 1997)'
_diffrn_ambient_temperature 173(2)
_diffrn_measured_fraction_theta_full 0.998
_diffrn_measured_fraction_theta_max 0.998
_diffrn_measurement_device_type 'Bruker APEXII CCD area detector'
_diffrn_measurement_method 'omega scans'
_diffrn_radiation_monochromator graphite
_diffrn_radiation_type MoK\a
_diffrn_radiation_wavelength 0.71073
_diffrn_reflns_av_R_equivalents 0.0335
_diffrn_reflns_av_sigmaI/netI 0.0201
_diffrn_reflns_limit_h_max 37
_diffrn_reflns_limit_h_min -37
_diffrn_reflns_limit_k_max 37
_diffrn_reflns_limit_k_min -36
_diffrn_reflns_limit_l_max 33
_diffrn_reflns_limit_l_min -33
_diffrn_reflns_number 71474
_diffrn_reflns_theta_full 27.52
_diffrn_reflns_theta_max 27.52
_diffrn_reflns_theta_min 1.14
_diffrn_source 'fine-focus sealed tube'
_diffrn_standards_decay_% 0.0
_exptl_absorpt_coefficient_mu 3.783
_exptl_absorpt_correction_T_max 0.60
_exptl_absorpt_correction_T_min 0.42
_exptl_absorpt_correction_type multi-scan
_exptl_absorpt_process_details
;
 Data were corrected for decay and absorption using the program SADABS 
 (Sheldrick, G. M. (2003). SADABS. Version 2.10. University of
 G\"ottingen, Germany).
;
_exptl_crystal_colour Colourless
_exptl_crystal_density_diffrn 1.657
_exptl_crystal_description Prism
_exptl_crystal_F_000 9000
_exptl_crystal_size_max 0.40
_exptl_crystal_size_mid 0.25
_exptl_crystal_size_min 0.15
_refine_diff_density_max 2.578
_refine_diff_density_min -1.337
_refine_diff_density_rms 0.105
_refine_ls_extinction_method none
_refine_ls_goodness_of_fit_ref 1.158
_refine_ls_hydrogen_treatment constr
_refine_ls_matrix_type full
_refine_ls_number_parameters 482
_refine_ls_number_reflns 9291
_refine_ls_number_restraints 0
_refine_ls_restrained_S_all 1.158
_refine_ls_R_factor_all 0.0424
_refine_ls_R_factor_gt 0.0330
_refine_ls_shift/su_max 0.001
_refine_ls_shift/su_mean 0.000
_refine_ls_structure_factor_coef Fsqd
_refine_ls_weighting_details 'calc w=1/[\s^2^(Fo^2^)+(0.0286P)^2^+166.2253P] where P=(Fo^2^+2Fc^2^)/3'
_refine_ls_weighting_scheme calc
_refine_ls_wR_factor_gt 0.0807
_refine_ls_wR_factor_ref 0.0857
_reflns_number_gt 8064
_reflns_number_total 9291
_reflns_threshold_expression >2sigma(I)
_cod_data_source_file ic401835d_si_001_1.cif
_cod_data_source_block Ir(triphos)Cl3_1
_cod_original_sg_symbol_H-M 'R -3'
_cod_database_code 4336590

loop_
_symmetry_equiv_pos_as_xyz
'x, y, z'
'-y, x-y, z'
'-x+y, -x, z'
'x+2/3, y+1/3, z+1/3'
'-y+2/3, x-y+1/3, z+1/3'
'-x+y+2/3, -x+1/3, z+1/3'
'x+1/3, y+2/3, z+2/3'
'-y+1/3, x-y+2/3, z+2/3'
'-x+y+1/3, -x+2/3, z+2/3'
'-x, -y, -z'
'y, -x+y, -z'
'x-y, x, -z'
'-x+2/3, -y+1/3, -z+1/3'
'y+2/3, -x+y+1/3, -z+1/3'
'x-y+2/3, x+1/3, -z+1/3'
'-x+1/3, -y+2/3, -z+2/3'
'y+1/3, -x+y+2/3, -z+2/3'
'x-y+1/3, x+2/3, -z+2/3'

loop_
_atom_site_label
_atom_site_type_symbol
_atom_site_fract_x
_atom_site_fract_y
_atom_site_fract_z
_atom_site_U_iso_or_equiv
_atom_site_adp_type
_atom_site_occupancy
_atom_site_symmetry_multiplicity
_atom_site_calc_flag
_atom_site_refinement_flags
_atom_site_disorder_assembly
_atom_site_disorder_group
Ir1 Ir 0.477928(6) 0.014220(6) 0.228684(6) 0.02468(5) Uani 1 1 d . . .
Cl1 Cl 0.42573(4) 0.04497(4) 0.27710(4) 0.0335(2) Uani 1 1 d . . .
Cl1S Cl 0.6165(3) 0.2353(4) 0.0598(4) 0.108(3) Uani 0.50 1 d P . .
Cl2 Cl 0.39840(4) -0.03137(4) 0.17457(4) 0.0320(2) Uani 1 1 d . . .
Cl2S Cl 0.5956(4) 0.2286(5) 0.0536(4) 0.129(4) Uani 0.50 1 d P A .
Cl3 Cl 0.49903(5) 0.09083(4) 0.17434(4) 0.0372(2) Uani 1 1 d . . .
Cl4S Cl 0.5675(8) 0.2659(8) 0.1423(9) 0.115(8) Uiso 0.20 1 d P A 2
Cl5S Cl 0.5446(4) 0.2506(3) 0.1384(4) 0.094(2) Uani 0.47 1 d P A 2
Cl6S Cl 0.5358(5) 0.2506(4) 0.1095(4) 0.104(3) Uani 0.33 1 d P A 1
P1 P 0.55089(4) 0.06069(4) 0.28298(4) 0.0274(2) Uani 1 1 d . . .
P2 P 0.45223(4) -0.06138(4) 0.27904(4) 0.0272(2) Uani 1 1 d . . .
P3 P 0.52913(4) -0.00989(4) 0.17806(4) 0.0259(2) Uani 1 1 d . . .
C1 C 0.59473(17) 0.03063(19) 0.28022(17) 0.0330(9) Uani 1 1 d . . .
H1A H 0.6195 0.0461 0.2502 0.040 Uiso 1 1 calc R . .
H1B H 0.6170 0.0406 0.3122 0.040 Uiso 1 1 calc R . .
C1S C 0.5533(10) 0.2016(10) 0.0895(10) 0.075(6) Uiso 0.33 1 d P A 1
C2 C 0.56312(18) -0.03152(19) 0.27510(17) 0.0333(9) Uani 1 1 d . . .
C2S C 0.5806(6) 0.2180(6) 0.1170(6) 0.095(4) Uiso 0.67 1 d P A 2
C3 C 0.51216(18) -0.05766(19) 0.31011(17) 0.0325(9) Uani 1 1 d . . .
H3A H 0.5201 -0.0365 0.3427 0.039 Uiso 1 1 calc R . .
H3B H 0.5038 -0.0946 0.3195 0.039 Uiso 1 1 calc R . .
C4 C 0.54863(18) -0.05088(17) 0.21738(17) 0.0315(9) Uani 1 1 d . . .
H4A H 0.5185 -0.0887 0.2173 0.038 Uiso 1 1 calc R . .
H4B H 0.5802 -0.0503 0.2009 0.038 Uiso 1 1 calc R . .
C5 C 0.6009(2) -0.0522(2) 0.2943(2) 0.0446(12) Uani 1 1 d . . .
H5A H 0.6089 -0.0436 0.3313 0.067 Uiso 1 1 calc R . .
H5B H 0.6346 -0.0347 0.2743 0.067 Uiso 1 1 calc R . .
H5C H 0.5831 -0.0914 0.2894 0.067 Uiso 1 1 calc R . .
C6 C 0.59245(18) 0.13269(18) 0.27087(18) 0.0358(10) Uani 1 1 d . . .
C7 C 0.6477(2) 0.1587(2) 0.2631(2) 0.0475(12) Uani 1 1 d . . .
H7 H 0.6658 0.1384 0.2620 0.057 Uiso 1 1 calc R . .
C8 C 0.6768(2) 0.2144(2) 0.2567(3) 0.0672(18) Uani 1 1 d . . .
H8 H 0.7147 0.2324 0.2507 0.081 Uiso 1 1 calc R . .
C9 C 0.6502(3) 0.2432(2) 0.2592(3) 0.077(2) Uani 1 1 d . . .
H9 H 0.6698 0.2813 0.2550 0.092 Uiso 1 1 calc R . .
C10 C 0.5959(2) 0.2178(2) 0.2676(3) 0.0657(18) Uani 1 1 d . . .
H10 H 0.5782 0.2384 0.2694 0.079 Uiso 1 1 calc R . .
C11 C 0.5664(2) 0.1627(2) 0.2735(2) 0.0486(13) Uani 1 1 d . . .
H11 H 0.5286 0.1453 0.2794 0.058 Uiso 1 1 calc R . .
C12 C 0.54260(18) 0.06396(19) 0.35414(16) 0.0328(9) Uani 1 1 d . . .
C13 C 0.59040(19) 0.0878(2) 0.38314(18) 0.0395(10) Uani 1 1 d . . .
H13 H 0.6241 0.1014 0.3658 0.047 Uiso 1 1 calc R . .
C14 C 0.5892(2) 0.0917(2) 0.4369(2) 0.0482(13) Uani 1 1 d . . .
H14 H 0.6219 0.1077 0.4562 0.058 Uiso 1 1 calc R . .
C15 C 0.5400(2) 0.0722(3) 0.4626(2) 0.0506(13) Uani 1 1 d . . .
H15 H 0.5390 0.0740 0.4995 0.061 Uiso 1 1 calc R . .
C16 C 0.4930(2) 0.0502(2) 0.4341(2) 0.0500(13) Uani 1 1 d . . .
H16 H 0.4594 0.0376 0.4514 0.060 Uiso 1 1 calc R . .
C17 C 0.49428(19) 0.0462(2) 0.38000(18) 0.0398(11) Uani 1 1 d . . .
H17 H 0.4616 0.0311 0.3608 0.048 Uiso 1 1 calc R . .
C18 C 0.40288(18) -0.07326(18) 0.32932(17) 0.0340(9) Uani 1 1 d . . .
C19 C 0.4091(2) -0.0798(3) 0.3816(2) 0.0532(14) Uani 1 1 d . . .
H19 H 0.4412 -0.0782 0.3939 0.064 Uiso 1 1 calc R . .
C20 C 0.3685(3) -0.0888(3) 0.4159(2) 0.0668(19) Uani 1 1 d . . .
H20 H 0.3728 -0.0930 0.4519 0.080 Uiso 1 1 calc R . .
C21 C 0.3214(2) -0.0916(2) 0.3986(2) 0.0528(14) Uani 1 1 d . . .
H21 H 0.2941 -0.0968 0.4228 0.063 Uiso 1 1 calc R . .
C22 C 0.3142(2) -0.0870(2) 0.3469(2) 0.0438(12) Uani 1 1 d . . .
H22 H 0.2813 -0.0903 0.3348 0.053 Uiso 1 1 calc R . .
C23 C 0.35468(19) -0.07755(19) 0.31216(19) 0.0370(10) Uani 1 1 d . . .
H23 H 0.3497 -0.0739 0.2761 0.044 Uiso 1 1 calc R . .
C24 C 0.41845(18) -0.13015(18) 0.25154(19) 0.0363(10) Uani 1 1 d . . .
C25 C 0.4092(2) -0.1726(2) 0.2863(2) 0.0468(12) Uani 1 1 d . . .
H25 H 0.4222 -0.1645 0.3211 0.056 Uiso 1 1 calc R . .
C26 C 0.3810(2) -0.2267(2) 0.2694(2) 0.0516(14) Uani 1 1 d . . .
H26 H 0.3753 -0.2550 0.2925 0.062 Uiso 1 1 calc R . .
C27 C 0.3617(2) -0.2382(2) 0.2199(3) 0.0536(14) Uani 1 1 d . . .
H27 H 0.3419 -0.2748 0.2089 0.064 Uiso 1 1 calc R . .
C28 C 0.3708(2) -0.1969(2) 0.1848(2) 0.0467(12) Uani 1 1 d . . .
H28 H 0.3578 -0.2055 0.1501 0.056 Uiso 1 1 calc R . .
C29 C 0.39898(18) -0.14317(19) 0.20112(19) 0.0366(10) Uani 1 1 d . . .
H29 H 0.4049 -0.1153 0.1774 0.044 Uiso 1 1 calc R . .
C30 C 0.49682(17) -0.04876(17) 0.11962(16) 0.0303(9) Uani 1 1 d . . .
C31 C 0.4894(2) -0.10010(18) 0.11051(19) 0.0398(11) Uani 1 1 d . . .
H31 H 0.5016 -0.1163 0.1353 0.048 Uiso 1 1 calc R . .
C32 C 0.4642(2) -0.1274(2) 0.0650(2) 0.0482(12) Uani 1 1 d . . .
H32 H 0.4591 -0.1624 0.0589 0.058 Uiso 1 1 calc R . .
C33 C 0.4465(2) -0.1043(2) 0.0286(2) 0.0465(12) Uani 1 1 d . . .
H33 H 0.4288 -0.1234 -0.0022 0.056 Uiso 1 1 calc R . .
C34 C 0.45467(19) -0.0534(2) 0.03730(19) 0.0400(11) Uani 1 1 d . . .
H34 H 0.4431 -0.0370 0.0121 0.048 Uiso 1 1 calc R . .
C35 C 0.47950(19) -0.02565(19) 0.08226(17) 0.0354(10) Uani 1 1 d . . .
H35 H 0.4848 0.0095 0.0877 0.042 Uiso 1 1 calc R . .
C36 C 0.59448(17) 0.04131(17) 0.15003(16) 0.0309(9) Uani 1 1 d . . .
C37 C 0.62641(19) 0.0222(2) 0.12839(19) 0.0393(10) Uani 1 1 d . . .
H37 H 0.6128 -0.0156 0.1265 0.047 Uiso 1 1 calc R . .
C38 C 0.6773(2) 0.0571(2) 0.1097(2) 0.0465(12) Uani 1 1 d . . .
H38 H 0.6991 0.0432 0.0969 0.056 Uiso 1 1 calc R . .
C39 C 0.6969(2) 0.1120(2) 0.1094(2) 0.0545(15) Uani 1 1 d . . .
H39 H 0.7318 0.1361 0.0960 0.065 Uiso 1 1 calc R . .
C40 C 0.6649(2) 0.1313(2) 0.1290(2) 0.0569(15) Uani 1 1 d . . .
H40 H 0.6776 0.1690 0.1282 0.068 Uiso 1 1 calc R . .
C41 C 0.6140(2) 0.0963(2) 0.1501(2) 0.0439(11) Uani 1 1 d . . .
H41 H 0.5930 0.1104 0.1645 0.053 Uiso 1 1 calc R . .

loop_
_atom_site_aniso_label
_atom_site_aniso_U_11
_atom_site_aniso_U_22
_atom_site_aniso_U_33
_atom_site_aniso_U_23
_atom_site_aniso_U_13
_atom_site_aniso_U_12
Ir1 0.02574(9) 0.02578(9) 0.02559(8) 0.00005(6) -0.00074(6) 0.01519(7)
Cl1 0.0338(5) 0.0353(5) 0.0387(6) -0.0058(4) -0.0016(4) 0.0228(5)
Cl1S 0.068(3) 0.100(4) 0.124(6) 0.023(4) 0.006(3) 0.018(3)
Cl2 0.0282(5) 0.0346(5) 0.0330(5) -0.0054(4) -0.0067(4) 0.0155(4)
Cl2S 0.181(10) 0.117(6) 0.071(3) -0.034(3) 0.004(6) 0.060(7)
Cl3 0.0431(6) 0.0313(5) 0.0392(6) 0.0061(4) -0.0029(5) 0.0200(5)
Cl5S 0.100(6) 0.077(4) 0.113(6) 0.009(4) 0.033(5) 0.051(4)
Cl6S 0.124(8) 0.086(5) 0.085(5) -0.012(5) 0.012(6) 0.040(5)
P1 0.0263(5) 0.0328(6) 0.0267(5) -0.0004(4) -0.0002(4) 0.0174(4)
P2 0.0274(5) 0.0320(5) 0.0266(5) 0.0046(4) 0.0047(4) 0.0181(5)
P3 0.0287(5) 0.0251(5) 0.0253(5) 0.0020(4) 0.0021(4) 0.0145(4)
C1 0.030(2) 0.046(3) 0.028(2) -0.0003(18) -0.0009(17) 0.023(2)
C2 0.035(2) 0.044(3) 0.033(2) 0.0083(19) 0.0026(18) 0.029(2)
C3 0.035(2) 0.042(2) 0.029(2) 0.0074(18) 0.0023(17) 0.026(2)
C4 0.033(2) 0.032(2) 0.035(2) 0.0055(18) 0.0045(18) 0.0200(19)
C5 0.045(3) 0.063(3) 0.044(3) 0.007(2) 0.002(2) 0.041(3)
C6 0.029(2) 0.032(2) 0.040(2) -0.0027(19) -0.0037(18) 0.0101(18)
C7 0.034(3) 0.043(3) 0.063(3) -0.003(2) 0.001(2) 0.018(2)
C8 0.033(3) 0.045(3) 0.104(5) 0.000(3) 0.005(3) 0.006(2)
C9 0.050(4) 0.033(3) 0.136(7) 0.004(4) -0.004(4) 0.012(3)
C10 0.051(3) 0.034(3) 0.110(6) -0.003(3) -0.007(3) 0.020(3)
C11 0.036(3) 0.038(3) 0.069(4) -0.002(2) -0.003(2) 0.016(2)
C12 0.039(2) 0.041(2) 0.025(2) -0.0025(17) -0.0003(17) 0.024(2)
C13 0.032(2) 0.052(3) 0.036(2) -0.003(2) -0.0018(19) 0.022(2)
C14 0.040(3) 0.070(4) 0.036(3) -0.007(2) -0.010(2) 0.029(3)
C15 0.047(3) 0.077(4) 0.033(3) -0.006(2) -0.002(2) 0.034(3)
C16 0.045(3) 0.066(4) 0.037(3) -0.002(2) 0.006(2) 0.027(3)
C17 0.035(2) 0.051(3) 0.035(2) -0.003(2) -0.0025(19) 0.022(2)
C18 0.035(2) 0.038(2) 0.032(2) 0.0061(18) 0.0090(18) 0.021(2)
C19 0.044(3) 0.079(4) 0.043(3) 0.017(3) 0.009(2) 0.035(3)
C20 0.056(4) 0.108(5) 0.036(3) 0.025(3) 0.017(3) 0.040(4)
C21 0.047(3) 0.063(4) 0.054(3) 0.015(3) 0.025(3) 0.032(3)
C22 0.033(2) 0.044(3) 0.057(3) 0.000(2) 0.009(2) 0.021(2)
C23 0.037(2) 0.036(2) 0.040(2) 0.0015(19) 0.0011(19) 0.020(2)
C24 0.035(2) 0.029(2) 0.048(3) 0.0042(19) 0.008(2) 0.0183(19)
C25 0.051(3) 0.039(3) 0.053(3) 0.012(2) 0.007(2) 0.024(2)
C26 0.049(3) 0.038(3) 0.072(4) 0.019(3) 0.015(3) 0.025(2)
C27 0.044(3) 0.027(2) 0.087(4) -0.001(3) 0.006(3) 0.016(2)
C28 0.041(3) 0.036(3) 0.062(3) -0.005(2) 0.004(2) 0.018(2)
C29 0.032(2) 0.033(2) 0.046(3) 0.0021(19) 0.0061(19) 0.0169(19)
C30 0.032(2) 0.030(2) 0.029(2) -0.0003(17) 0.0066(17) 0.0152(18)
C31 0.051(3) 0.032(2) 0.039(3) -0.0002(19) 0.001(2) 0.023(2)
C32 0.057(3) 0.034(3) 0.050(3) -0.010(2) 0.003(2) 0.020(2)
C33 0.044(3) 0.050(3) 0.041(3) -0.011(2) 0.001(2) 0.020(2)
C34 0.039(3) 0.049(3) 0.034(2) 0.000(2) 0.0012(19) 0.024(2)
C35 0.040(2) 0.035(2) 0.034(2) -0.0008(18) 0.0023(19) 0.020(2)
C36 0.033(2) 0.033(2) 0.026(2) 0.0007(17) 0.0011(17) 0.0156(19)
C37 0.037(2) 0.036(2) 0.044(3) 0.002(2) 0.010(2) 0.018(2)
C38 0.041(3) 0.054(3) 0.043(3) 0.001(2) 0.010(2) 0.023(2)
C39 0.049(3) 0.045(3) 0.043(3) -0.004(2) 0.020(2) 0.003(2)
C40 0.060(4) 0.031(3) 0.062(4) 0.002(2) 0.020(3) 0.010(2)
C41 0.048(3) 0.035(2) 0.045(3) 0.004(2) 0.012(2) 0.018(2)

loop_
_atom_type_symbol
_atom_type_description
_atom_type_scat_dispersion_real
_atom_type_scat_dispersion_imag
_atom_type_scat_source
C C 0.0033 0.0016 'International Tables Vol C Tables 4.2.6.8 and 6.1.1.4'
H H 0.0000 0.0000 'International Tables Vol C Tables 4.2.6.8 and 6.1.1.4'
P P 0.1023 0.0942 'International Tables Vol C Tables 4.2.6.8 and 6.1.1.4'
Cl Cl 0.1484 0.1585 'International Tables Vol C Tables 4.2.6.8 and 6.1.1.4'
Ir Ir -1.4442 7.9887 'International Tables Vol C Tables 4.2.6.8 and 6.1.1.4'

loop_
_geom_angle_atom_site_label_1
_geom_angle_atom_site_label_2
_geom_angle_atom_site_label_3
_geom_angle
P1 Ir1 P2 88.49(4)
P1 Ir1 P3 89.20(4)
P2 Ir1 P3 89.31(4)
P1 Ir1 Cl3 94.77(4)
P2 Ir1 Cl3 176.43(4)
P3 Ir1 Cl3 92.17(4)
P1 Ir1 Cl2 175.99(4)
P2 Ir1 Cl2 92.51(4)
P3 Ir1 Cl2 94.69(4)
Cl3 Ir1 Cl2 84.14(4)
P1 Ir1 Cl1 91.43(4)
P2 Ir1 Cl1 95.03(4)
P3 Ir1 Cl1 175.63(4)
Cl3 Ir1 Cl1 83.47(4)
Cl2 Ir1 Cl1 84.61(4)
Cl2S Cl1S C2S 76.1(19)
Cl2S Cl1S C1S 45(2)
C2S Cl1S C1S 32.9(8)
Cl1S Cl2S C1S 119(3)
Cl1S Cl2S C2S 85(2)
C1S Cl2S C2S 35.8(10)
Cl5S Cl4S C2S 87(3)
Cl4S Cl5S C2S 74(3)
C6 P1 C1 108.1(2)
C6 P1 C12 98.0(2)
C1 P1 C12 101.3(2)
C6 P1 Ir1 116.20(15)
C1 P1 Ir1 109.85(15)
C12 P1 Ir1 121.70(15)
C18 P2 C24 97.4(2)
C18 P2 C3 108.4(2)
C24 P2 C3 101.7(2)
C18 P2 Ir1 115.38(15)
C24 P2 Ir1 122.54(16)
C3 P2 Ir1 109.73(15)
C30 P3 C4 106.7(2)
C30 P3 C36 99.58(19)
C4 P3 C36 102.2(2)
C30 P3 Ir1 116.27(14)
C4 P3 Ir1 108.82(14)
C36 P3 Ir1 121.60(14)
C2 C1 P1 113.4(3)
C2 C1 H1A 108.9
P1 C1 H1A 108.9
C2 C1 H1B 108.9
P1 C1 H1B 108.9
H1A C1 H1B 107.7
Cl2S C1S Cl1S 16.0(8)
Cl2S C1S Cl6S 105.0(15)
Cl1S C1S Cl6S 108.2(14)
C1 C2 C5 107.0(4)
C1 C2 C3 111.9(4)
C5 C2 C3 107.4(4)
C1 C2 C4 112.8(3)
C5 C2 C4 106.2(4)
C3 C2 C4 111.1(4)
Cl2S C2S Cl1S 18.6(5)
Cl2S C2S Cl4S 111.2(12)
Cl1S C2S Cl4S 115.5(12)
Cl2S C2S Cl5S 111.5(9)
Cl1S C2S Cl5S 122.0(10)
Cl4S C2S Cl5S 19.2(7)
C2 C3 P2 113.6(3)
C2 C3 H3A 108.9
P2 C3 H3A 108.9
C2 C3 H3B 108.9
P2 C3 H3B 108.9
H3A C3 H3B 107.7
C2 C4 P3 114.0(3)
C2 C4 H4A 108.7
P3 C4 H4A 108.7
C2 C4 H4B 108.7
P3 C4 H4B 108.7
H4A C4 H4B 107.6
C2 C5 H5A 109.5
C2 C5 H5B 109.5
H5A C5 H5B 109.5
C2 C5 H5C 109.5
H5A C5 H5C 109.5
H5B C5 H5C 109.5
C7 C6 C11 119.7(5)
C7 C6 P1 123.9(4)
C11 C6 P1 116.3(4)
C6 C7 C8 120.0(5)
C6 C7 H7 120.0
C8 C7 H7 120.0
C9 C8 C7 119.2(5)
C9 C8 H8 120.4
C7 C8 H8 120.4
C10 C9 C8 120.9(6)
C10 C9 H9 119.6
C8 C9 H9 119.6
C9 C10 C11 120.8(6)
C9 C10 H10 119.6
C11 C10 H10 119.6
C10 C11 C6 119.4(5)
C10 C11 H11 120.3
C6 C11 H11 120.3
C17 C12 C13 118.5(4)
C17 C12 P1 125.9(4)
C13 C12 P1 115.6(3)
C14 C13 C12 120.8(4)
C14 C13 H13 119.6
C12 C13 H13 119.6
C13 C14 C15 120.1(5)
C13 C14 H14 120.0
C15 C14 H14 120.0
C16 C15 C14 119.3(5)
C16 C15 H15 120.3
C14 C15 H15 120.3
C15 C16 C17 120.5(5)
C15 C16 H16 119.8
C17 C16 H16 119.8
C12 C17 C16 120.7(5)
C12 C17 H17 119.6
C16 C17 H17 119.6
C19 C18 C23 119.1(4)
C19 C18 P2 125.2(4)
C23 C18 P2 115.7(3)
C20 C19 C18 119.5(5)
C20 C19 H19 120.3
C18 C19 H19 120.3
C19 C20 C21 120.9(5)
C19 C20 H20 119.5
C21 C20 H20 119.5
C22 C21 C20 120.0(5)
C22 C21 H21 120.0
C20 C21 H21 120.0
C21 C22 C23 119.8(5)
C21 C22 H22 120.1
C23 C22 H22 120.1
C22 C23 C18 120.7(5)
C22 C23 H23 119.7
C18 C23 H23 119.7
C29 C24 C25 118.6(4)
C29 C24 P2 124.8(4)
C25 C24 P2 116.5(4)
C26 C25 C24 120.3(5)
C26 C25 H25 119.9
C24 C25 H25 119.9
C27 C26 C25 119.7(5)
C27 C26 H26 120.1
C25 C26 H26 120.1
C26 C27 C28 120.9(5)
C26 C27 H27 119.5
C28 C27 H27 119.5
C29 C28 C27 119.8(5)
C29 C28 H28 120.1
C27 C28 H28 120.1
C24 C29 C28 120.6(5)
C24 C29 H29 119.7
C28 C29 H29 119.7
C35 C30 C31 118.9(4)
C35 C30 P3 118.1(3)
C31 C30 P3 123.0(4)
C32 C31 C30 119.7(5)
C32 C31 H31 120.2
C30 C31 H31 120.2
C33 C32 C31 120.8(5)
C33 C32 H32 119.6
C31 C32 H32 119.6
C34 C33 C32 119.4(5)
C34 C33 H33 120.3
C32 C33 H33 120.3
C33 C34 C35 120.7(5)
C33 C34 H34 119.6
C35 C34 H34 119.6
C34 C35 C30 120.5(4)
C34 C35 H35 119.7
C30 C35 H35 119.7
C41 C36 C37 118.5(4)
C41 C36 P3 125.1(4)
C37 C36 P3 116.4(3)
C38 C37 C36 121.1(5)
C38 C37 H37 119.4
C36 C37 H37 119.4
C37 C38 C39 120.6(5)
C37 C38 H38 119.7
C39 C38 H38 119.7
C40 C39 C38 118.7(5)
C40 C39 H39 120.6
C38 C39 H39 120.6
C39 C40 C41 121.1(5)
C39 C40 H40 119.4
C41 C40 H40 119.4
C36 C41 C40 119.8(5)
C36 C41 H41 120.1
C40 C41 H41 120.1

loop_
_geom_bond_atom_site_label_1
_geom_bond_atom_site_label_2
_geom_bond_distance
Ir1 P1 2.3001(11)
Ir1 P2 2.3017(11)
Ir1 P3 2.3066(11)
Ir1 Cl3 2.4062(11)
Ir1 Cl2 2.4163(10)
Ir1 Cl1 2.4208(11)
Cl1S Cl2S 0.550(15)
Cl1S C2S 1.717(17)
Cl1S C1S 1.74(3)
Cl2S C1S 1.41(3)
Cl2S C2S 1.672(17)
Cl4S Cl5S 0.59(2)
Cl4S C2S 1.72(3)
Cl5S C2S 1.786(16)
Cl6S C1S 1.78(3)
P1 C6 1.817(5)
P1 C1 1.842(4)
P1 C12 1.851(4)
P2 C18 1.815(4)
P2 C24 1.844(5)
P2 C3 1.845(4)
P3 C30 1.820(4)
P3 C4 1.833(4)
P3 C36 1.849(4)
C1 C2 1.545(6)
C1 H1A 0.9900
C1 H1B 0.9900
C2 C5 1.549(6)
C2 C3 1.550(6)
C2 C4 1.564(6)
C3 H3A 0.9900
C3 H3B 0.9900
C4 H4A 0.9900
C4 H4B 0.9900
C5 H5A 0.9800
C5 H5B 0.9800
C5 H5C 0.9800
C6 C7 1.385(7)
C6 C11 1.390(7)
C7 C8 1.391(8)
C7 H7 0.9500
C8 C9 1.374(9)
C8 H8 0.9500
C9 C10 1.362(9)
C9 H9 0.9500
C10 C11 1.373(7)
C10 H10 0.9500
C11 H11 0.9500
C12 C17 1.381(6)
C12 C13 1.399(6)
C13 C14 1.386(7)
C13 H13 0.9500
C14 C15 1.393(7)
C14 H14 0.9500
C15 C16 1.377(7)
C15 H15 0.9500
C16 C17 1.396(7)
C16 H16 0.9500
C17 H17 0.9500
C18 C19 1.379(7)
C18 C23 1.393(6)
C19 C20 1.376(7)
C19 H19 0.9500
C20 C21 1.379(8)
C20 H20 0.9500
C21 C22 1.358(8)
C21 H21 0.9500
C22 C23 1.378(7)
C22 H22 0.9500
C23 H23 0.9500
C24 C29 1.385(7)
C24 C25 1.421(7)
C25 C26 1.409(8)
C25 H25 0.9500
C26 C27 1.358(9)
C26 H26 0.9500
C27 C28 1.403(8)
C27 H27 0.9500
C28 C29 1.396(7)
C28 H28 0.9500
C29 H29 0.9500
C30 C35 1.389(6)
C30 C31 1.394(6)
C31 C32 1.390(7)
C31 H31 0.9500
C32 C33 1.378(8)
C32 H32 0.9500
C33 C34 1.373(7)
C33 H33 0.9500
C34 C35 1.379(7)
C34 H34 0.9500
C35 H35 0.9500
C36 C41 1.382(6)
C36 C37 1.394(6)
C37 C38 1.374(7)
C37 H37 0.9500
C38 C39 1.380(8)
C38 H38 0.9500
C39 C40 1.378(8)
C39 H39 0.9500
C40 C41 1.398(7)
C40 H40 0.9500
C41 H41 0.9500

loop_
_geom_torsion_atom_site_label_1
_geom_torsion_atom_site_label_2
_geom_torsion_atom_site_label_3
_geom_torsion_atom_site_label_4
_geom_torsion
C2S Cl1S Cl2S C1S -12(2)
C1S Cl1S Cl2S C2S 12(2)
P2 Ir1 P1 C6 -174.58(18)
P3 Ir1 P1 C6 96.09(18)
Cl3 Ir1 P1 C6 3.98(18)
Cl2 Ir1 P1 C6 -70.0(6)
Cl1 Ir1 P1 C6 -79.59(18)
P2 Ir1 P1 C1 62.39(16)
P3 Ir1 P1 C1 -26.93(16)
Cl3 Ir1 P1 C1 -119.05(16)
Cl2 Ir1 P1 C1 166.9(5)
Cl1 Ir1 P1 C1 157.39(16)
P2 Ir1 P1 C12 -55.48(17)
P3 Ir1 P1 C12 -144.81(17)
Cl3 Ir1 P1 C12 123.08(17)
Cl2 Ir1 P1 C12 49.1(6)
Cl1 Ir1 P1 C12 39.51(17)
P1 Ir1 P2 C18 95.35(18)
P3 Ir1 P2 C18 -175.43(18)
Cl3 Ir1 P2 C18 -60.9(7)
Cl2 Ir1 P2 C18 -80.76(18)
Cl1 Ir1 P2 C18 4.05(18)
P1 Ir1 P2 C24 -146.48(18)
P3 Ir1 P2 C24 -57.26(18)
Cl3 Ir1 P2 C24 57.2(7)
Cl2 Ir1 P2 C24 37.41(18)
Cl1 Ir1 P2 C24 122.21(17)
P1 Ir1 P2 C3 -27.47(16)
P3 Ir1 P2 C3 61.75(16)
Cl3 Ir1 P2 C3 176(9)
Cl2 Ir1 P2 C3 156.41(16)
Cl1 Ir1 P2 C3 -118.78(16)
P1 Ir1 P3 C30 -177.12(16)
P2 Ir1 P3 C30 94.38(16)
Cl3 Ir1 P3 C30 -82.37(16)
Cl2 Ir1 P3 C30 1.92(16)
Cl1 Ir1 P3 C30 -78.7(5)
P1 Ir1 P3 C4 62.43(16)
P2 Ir1 P3 C4 -26.07(16)
Cl3 Ir1 P3 C4 157.18(16)
Cl2 Ir1 P3 C4 -118.53(16)
Cl1 Ir1 P3 C4 160.8(5)
P1 Ir1 P3 C36 -55.68(17)
P2 Ir1 P3 C36 -144.18(17)
Cl3 Ir1 P3 C36 39.07(17)
Cl2 Ir1 P3 C36 123.36(16)
Cl1 Ir1 P3 C36 42.7(5)
C6 P1 C1 C2 -164.5(3)
C12 P1 C1 C2 93.1(3)
Ir1 P1 C1 C2 -36.8(3)
C2S Cl2S C1S Cl1S -21(3)
Cl1S Cl2S C1S Cl6S 104(3)
C2S Cl2S C1S Cl6S 82(2)
C2S Cl1S C1S Cl2S 158(4)
Cl2S Cl1S C1S Cl6S -81(3)
C2S Cl1S C1S Cl6S 76.6(18)
P1 C1 C2 C5 -158.6(3)
P1 C1 C2 C3 -41.2(4)
P1 C1 C2 C4 85.0(4)
C1S Cl2S C2S Cl1S 161(3)
Cl1S Cl2S C2S Cl4S 107(3)
C1S Cl2S C2S Cl4S -91(2)
Cl1S Cl2S C2S Cl5S 128(2)
C1S Cl2S C2S Cl5S -71(2)
C1S Cl1S C2S Cl2S -16(3)
Cl2S Cl1S C2S Cl4S -81(3)
C1S Cl1S C2S Cl4S -97(2)
Cl2S Cl1S C2S Cl5S -60(3)
C1S Cl1S C2S Cl5S -76.2(19)
Cl5S Cl4S C2S Cl2S 95(3)
Cl5S Cl4S C2S Cl1S 115(3)
Cl4S Cl5S C2S Cl2S -93(3)
Cl4S Cl5S C2S Cl1S -75(3)
C1 C2 C3 P2 86.4(4)
C5 C2 C3 P2 -156.4(3)
C4 C2 C3 P2 -40.7(4)
C18 P2 C3 C2 -163.1(3)
C24 P2 C3 C2 94.9(4)
Ir1 P2 C3 C2 -36.3(4)
C1 C2 C4 P3 -38.8(4)
C5 C2 C4 P3 -155.7(3)
C3 C2 C4 P3 87.8(4)
C30 P3 C4 C2 -164.8(3)
C36 P3 C4 C2 91.2(3)
Ir1 P3 C4 C2 -38.6(3)
C1 P1 C6 C7 -2.1(5)
C12 P1 C6 C7 102.6(5)
Ir1 P1 C6 C7 -126.1(4)
C1 P1 C6 C11 -177.5(4)
C12 P1 C6 C11 -72.8(4)
Ir1 P1 C6 C11 58.5(4)
C11 C6 C7 C8 -1.5(8)
P1 C6 C7 C8 -176.7(5)
C6 C7 C8 C9 1.1(10)
C7 C8 C9 C10 -0.2(12)
C8 C9 C10 C11 -0.4(13)
C9 C10 C11 C6 0.0(11)
C7 C6 C11 C10 0.9(9)
P1 C6 C11 C10 176.5(5)
C6 P1 C12 C17 118.6(4)
C1 P1 C12 C17 -131.1(4)
Ir1 P1 C12 C17 -9.0(5)
C6 P1 C12 C13 -60.0(4)
C1 P1 C12 C13 50.4(4)
Ir1 P1 C12 C13 172.4(3)
C17 C12 C13 C14 2.3(8)
P1 C12 C13 C14 -179.0(4)
C12 C13 C14 C15 -0.4(8)
C13 C14 C15 C16 -1.5(9)
C14 C15 C16 C17 1.6(9)
C13 C12 C17 C16 -2.3(8)
P1 C12 C17 C16 179.2(4)
C15 C16 C17 C12 0.3(9)
C24 P2 C18 C19 103.4(5)
C3 P2 C18 C19 -1.7(5)
Ir1 P2 C18 C19 -125.2(5)
C24 P2 C18 C23 -74.5(4)
C3 P2 C18 C23 -179.5(4)
Ir1 P2 C18 C23 57.0(4)
C23 C18 C19 C20 -2.1(9)
P2 C18 C19 C20 -179.9(5)
C18 C19 C20 C21 0.5(11)
C19 C20 C21 C22 1.7(11)
C20 C21 C22 C23 -2.3(9)
C21 C22 C23 C18 0.7(8)
C19 C18 C23 C22 1.5(7)
P2 C18 C23 C22 179.5(4)
C18 P2 C24 C29 117.1(4)
C3 P2 C24 C29 -132.3(4)
Ir1 P2 C24 C29 -9.5(5)
C18 P2 C24 C25 -58.9(4)
C3 P2 C24 C25 51.8(4)
Ir1 P2 C24 C25 174.6(3)
C29 C24 C25 C26 0.2(7)
P2 C24 C25 C26 176.4(4)
C24 C25 C26 C27 -1.0(8)
C25 C26 C27 C28 1.6(8)
C26 C27 C28 C29 -1.3(8)
C25 C24 C29 C28 0.1(7)
P2 C24 C29 C28 -175.8(4)
C27 C28 C29 C24 0.4(7)
C4 P3 C30 C35 -178.2(3)
C36 P3 C30 C35 -72.3(4)
Ir1 P3 C30 C35 60.2(4)
C4 P3 C30 C31 0.9(4)
C36 P3 C30 C31 106.8(4)
Ir1 P3 C30 C31 -120.7(4)
C35 C30 C31 C32 -1.1(7)
P3 C30 C31 C32 179.8(4)
C30 C31 C32 C33 0.2(8)
C31 C32 C33 C34 0.9(8)
C32 C33 C34 C35 -1.1(8)
C33 C34 C35 C30 0.1(7)
C31 C30 C35 C34 1.0(7)
P3 C30 C35 C34 -179.9(4)
C30 P3 C36 C41 119.3(4)
C4 P3 C36 C41 -131.2(4)
Ir1 P3 C36 C41 -9.9(5)
C30 P3 C36 C37 -62.3(4)
C4 P3 C36 C37 47.2(4)
Ir1 P3 C36 C37 168.6(3)
C41 C36 C37 C38 3.0(7)
P3 C36 C37 C38 -175.5(4)
C36 C37 C38 C39 -3.5(8)
C37 C38 C39 C40 1.1(9)
C38 C39 C40 C41 1.7(9)
C37 C36 C41 C40 -0.2(8)
P3 C36 C41 C40 178.1(4)
C39 C40 C41 C36 -2.1(9)
